data_1528489
loop_
_publ_author_name
'Foo, M.L.'
'Zandbergen, H.W.'
'Huang, Q.'
'He, T.'
'Lawes, G.'
'Cava, R.J.'
'Siegrist, T.'
'Ramirez, A.P.'

_publ_section_title
;
 Synthesis and characterization of the pseudo-hexagonal hollandites A Li2
 Ru6 O12 (A = Na, K)
;
_journal_name_full 'Journal of Solid State Chemistry'
_journal_page_first 941
_journal_page_last 948
_journal_volume 179
_journal_year 2006
_chemical_formula_sum 'Li Na0.54 O6 Ru3'
_chemical_name_systematic 'Li Na0.54 Ru3 O6'
_space_group_IT_number 2
_symmetry_space_group_name_Hall '-P 1 (-1/2*x+1/2*y+1/2*z,1/2*x-1/2*y+1/2*z,1/2*x+1/2*y-1/2*z)'
_symmetry_space_group_name_H-M 'I -1'
_cell_angle_alpha 90.3955
_cell_angle_beta 89.869
_cell_angle_gamma 90.034
_cell_formula_units_Z 8
_cell_length_a 9.3775
_cell_length_b 16.2522
_cell_length_c 5.56143
_cell_volume 847.567
_citation_journal_id_ASTM JSSCBI
_cod_data_source_file Foo_JSSCBI_2006_880.cif
_cod_data_source_block Li1Na0.54O6Ru3
_cod_original_cell_volume 847.5671
_cod_original_sg_symbol_Hall
;
-P 1 (-1/2*x+1/2*y+1/2*z,1/2*x-1/2*y+1/2*z,1/2*x+1/2*y-1/2*z)
;
_cod_original_sg_symbol_H-M 'P -1 (b+c,a+c,a+b)'
_cod_original_formula_sum 'Li1 Na0.54 O6 Ru3'
_cod_database_code 1528489

loop_
_symmetry_equiv_pos_as_xyz
x,y,z
-x,-y,-z
x+1/2,y+1/2,z+1/2
-x+1/2,-y+1/2,-z+1/2

loop_
_atom_site_label
_atom_site_type_symbol
_atom_site_fract_x
_atom_site_fract_y
_atom_site_fract_z
_atom_site_occupancy
_atom_site_U_iso_or_equiv
O10 O-2 0.1388 0.2747 0.6265 1 0.0
Ru6 Ru+3 0.3089 0.6737 0.6077 1 0.0
O7 O-2 0.694 0.5963 0.1199 1 0.0
O2 O-2 0.8364 0.2956 0.6283 1 0.0
O12 O-2 0.0322 0.4316 0.6323 1 0.0
O4 O-2 0.2532 0.5496 0.6212 1 0.0
Ru4 Ru+3 0.3484 0.0091 0.6073 1 0.0
O11 O-2 0.023 0.4314 0.1086 1 0.0
O8 O-2 0.7079 0.5956 0.6277 1 0.0
Ru2 Ru+3 0.1625 0.1799 0.8886 1 0.0
Na3 Na+1 0.00187 -0.00401 -0.0533 0.268 0.0
Ru3 Ru+3 0.3539 0.0086 0.1424 1 0.0
Na4 Na+1 0.00187 -0.00401 0.1967 0.268 0.0
O5 O-2 0.034 0.8575 0.1176 1 0.0
O6 O-2 0.051 0.8486 0.6334 1 0.0
O3 O-2 0.2615 0.5544 0.125 1 0.0
Li2 Li+1 0.015 0.3293 0.878 1 0.0
Na1 Na+1 0.00187 -0.00401 0.3042 0.268 0.0
O9 O-2 0.1315 0.2627 0.1298 1 0.0
Li1 Li+1 0.03 0.3293 0.333 1 0.0
Ru5 Ru+3 0.3149 0.6683 0.1491 1 0.0
Na2 Na+1 0.00187 -0.00401 0.0533 0.268 0.0
Ru1 Ru+3 0.1608 0.1808 0.3613 1 0.0
O1 O-2 0.8303 0.2997 0.1167 1 0.0
